data_7239523
loop_
_publ_author_name
'Liu, Bo'
'Li, Yuanpu'
'Hou, Lei'
'Yang, Guoping'
'Wang, Yao-Yu'
'Shi, Qi-Zhen'

_publ_section_title
;
 Dynamic Zn-based metal--organic framework: stepwise adsorption,
 hysteretic desorption and selective carbon dioxide uptake
;
_journal_issue 22
_journal_name_full 'Journal of Materials Chemistry A'
_journal_page_first 6535
_journal_paper_doi 10.1039/c3ta10918f
_journal_volume 1
_journal_year 2013
_chemical_formula_sum 'C13 H7 N O4 Zn'
_chemical_formula_weight 306.57
_space_group_IT_number 96
_space_group_name_Hall 'P 4nw 2abw'
_space_group_name_H-M_alt 'P 43 21 2'
_symmetry_cell_setting tetragonal
_symmetry_space_group_name_H-M 'P 43 21 2'
_atom_sites_solution_hydrogens geom
_atom_sites_solution_primary direct
_atom_sites_solution_secondary difmap
_audit_creation_method SHELXL-97
_cell_angle_alpha 90.00
_cell_angle_beta 90.00
_cell_angle_gamma 90.00
_cell_formula_units_Z 8
_cell_length_a 13.4641(2)
_cell_length_b 13.4641(2)
_cell_length_c 23.3751(4)
_cell_measurement_reflns_used 9035
_cell_measurement_temperature 296(2)
_cell_measurement_theta_max 58.967
_cell_measurement_theta_min 3.789
_cell_volume 4237.48(11)
_computing_structure_refinement 'SHELXL-97 (Sheldrick, 1997)'
_computing_structure_solution 'SHELXS-97 (Sheldrick, 1990)'
_diffrn_ambient_temperature 296(2)
_diffrn_measured_fraction_theta_full 0.991
_diffrn_measured_fraction_theta_max 0.991
_diffrn_radiation_monochromator graphite
_diffrn_radiation_source 'fine-focus sealed tube'
_diffrn_radiation_type CuK\a
_diffrn_radiation_wavelength 1.54178
_diffrn_reflns_av_R_equivalents 0.0435
_diffrn_reflns_av_sigmaI/netI 0.0328
_diffrn_reflns_limit_h_max 14
_diffrn_reflns_limit_h_min -10
_diffrn_reflns_limit_k_max 10
_diffrn_reflns_limit_k_min -14
_diffrn_reflns_limit_l_max 25
_diffrn_reflns_limit_l_min -17
_diffrn_reflns_number 12088
_diffrn_reflns_theta_full 59.08
_diffrn_reflns_theta_max 59.08
_diffrn_reflns_theta_min 3.79
_exptl_absorpt_coefficient_mu 1.671
_exptl_absorpt_correction_T_max 0.7643
_exptl_absorpt_correction_T_min 0.7100
_exptl_absorpt_correction_type multi-scan
_exptl_absorpt_process_details sadabs
_exptl_crystal_colour colorless
_exptl_crystal_density_diffrn 0.961
_exptl_crystal_density_method 'not measured'
_exptl_crystal_description polyhedral
_exptl_crystal_F_000 1232
_exptl_crystal_size_max 0.22
_exptl_crystal_size_mid 0.20
_exptl_crystal_size_min 0.17
_refine_diff_density_max 1.119
_refine_diff_density_min -0.561
_refine_diff_density_rms 0.245
_refine_ls_abs_structure_details 'Flack H D (1983), Acta Cryst. A39, 876-881'
_refine_ls_abs_structure_Flack 0.33(10)
_refine_ls_extinction_method none
_refine_ls_goodness_of_fit_ref 1.226
_refine_ls_hydrogen_treatment constr
_refine_ls_matrix_type full
_refine_ls_number_parameters 172
_refine_ls_number_reflns 2969
_refine_ls_number_restraints 0
_refine_ls_restrained_S_all 1.226
_refine_ls_R_factor_all 0.0744
_refine_ls_R_factor_gt 0.0736
_refine_ls_shift/su_max 0.014
_refine_ls_shift/su_mean 0.004
_refine_ls_structure_factor_coef Fsqd
_refine_ls_weighting_details 'calc w=1/[\s^2^(Fo^2^)+(0.1390P)^2^+17.0919P] where P=(Fo^2^+2Fc^2^)/3'
_refine_ls_weighting_scheme calc
_refine_ls_wR_factor_gt 0.2395
_refine_ls_wR_factor_ref 0.2402
_reflns_number_gt 2913
_reflns_number_total 2969
_reflns_threshold_expression >2sigma(I)
_cod_data_source_file c3ta10918f.txt
_cod_data_source_block 1
_cod_depositor_comments
;
The following automatic conversions were performed:

data item '_symmetry_cell_setting' value 'Tetragonal' was changed to
'tetragonal' in accordance with the
/home/saulius/struct/COD-crude-data/automatic-downloads/DataCite-retrospective/RSC/depositions/lib/dictionaries/cif_core.dic
dictionary named 'cif_core.dic' version 2.4.2 last updated on
2011-04-26.

Automatic conversion script
Id: cif_fix_values 6909 2019-04-08 15:41:33Z antanas 
;
_cod_original_sg_symbol_H-M P43212
_cod_original_formula_sum C13H7NO4Zn
_cod_database_code 7239523

loop_
_symmetry_equiv_pos_as_xyz
'x, y, z'
'-x, -y, z+1/2'
'-y+1/2, x+1/2, z+3/4'
'y+1/2, -x+1/2, z+1/4'
'-x+1/2, y+1/2, -z+3/4'
'x+1/2, -y+1/2, -z+1/4'
'y, x, -z'
'-y, -x, -z+1/2'

loop_
_atom_site_label
_atom_site_type_symbol
_atom_site_fract_x
_atom_site_fract_y
_atom_site_fract_z
_atom_site_U_iso_or_equiv
_atom_site_adp_type
_atom_site_occupancy
_atom_site_symmetry_multiplicity
_atom_site_calc_flag
_atom_site_refinement_flags
Zn1 Zn 0.85790(7) 0.79571(8) 0.05864(4) 0.0203(4) Uani 1 1 d .
O1 O 1.2062(4) 0.7122(5) 0.1758(3) 0.0374(15) Uani 1 1 d .
O2 O 1.1659(4) 0.6597(6) 0.2633(3) 0.0414(17) Uani 1 1 d .
O3 O 0.4903(4) 0.6868(5) 0.2308(3) 0.0385(16) Uani 1 1 d .
O4 O 0.4444(5) 0.6535(6) 0.3197(3) 0.0420(16) Uani 1 1 d .
C1 C 1.1451(6) 0.6910(6) 0.2146(4) 0.0260(18) Uani 1 1 d .
C2 C 1.0368(6) 0.7053(7) 0.2019(3) 0.0279(19) Uani 1 1 d .
C3 C 0.9669(6) 0.6904(8) 0.2442(4) 0.035(2) Uani 1 1 d .
H3 H 0.9869 0.6681 0.2801 0.043 Uiso 1 1 calc R
C4 C 0.8667(7) 0.7083(8) 0.2337(4) 0.039(2) Uani 1 1 d .
C5 C 0.8422(7) 0.7392(7) 0.1781(4) 0.035(2) Uani 1 1 d .
H5 H 0.7760 0.7526 0.1698 0.042 Uiso 1 1 calc R
C6 C 1.0057(6) 0.7348(6) 0.1486(3) 0.0209(18) Uani 1 1 d .
H6 H 1.0527 0.7442 0.1199 0.025 Uiso 1 1 calc R
C7 C 0.7879(7) 0.6963(10) 0.2773(4) 0.046(3) Uani 1 1 d .
C8 C 0.6884(7) 0.6877(8) 0.2615(4) 0.040(2) Uani 1 1 d .
H8 H 0.6722 0.6876 0.2229 0.048 Uiso 1 1 calc R
C9 C 0.6125(7) 0.6792(9) 0.3018(4) 0.042(2) Uani 1 1 d .
C10 C 0.6389(9) 0.6793(13) 0.3584(5) 0.076(5) Uani 1 1 d .
H10 H 0.5896 0.6721 0.3860 0.092 Uiso 1 1 calc R
C11 C 0.7351(10) 0.6897(18) 0.3755(6) 0.117(9) Uani 1 1 d .
H11 H 0.7504 0.6896 0.4143 0.140 Uiso 1 1 calc R
C12 C 0.8106(9) 0.7005(16) 0.3353(5) 0.096(6) Uani 1 1 d .
H12 H 0.8758 0.7105 0.3472 0.115 Uiso 1 1 calc R
C13 C 0.5087(7) 0.6719(7) 0.2828(4) 0.035(2) Uani 1 1 d .
N1 N 0.9093(5) 0.7503(5) 0.1366(3) 0.0251(16) Uani 1 1 d .

loop_
_atom_site_aniso_label
_atom_site_aniso_U_11
_atom_site_aniso_U_22
_atom_site_aniso_U_33
_atom_site_aniso_U_23
_atom_site_aniso_U_13
_atom_site_aniso_U_12
Zn1 0.0176(6) 0.0216(6) 0.0218(6) 0.0026(5) -0.0024(4) -0.0007(4)
O1 0.016(3) 0.060(4) 0.036(3) 0.010(3) -0.001(3) 0.000(3)
O2 0.024(3) 0.067(5) 0.033(4) 0.015(3) -0.005(3) 0.004(3)
O3 0.025(3) 0.057(4) 0.034(4) 0.007(3) 0.002(3) 0.003(3)
O4 0.028(3) 0.062(5) 0.036(4) 0.002(3) 0.007(3) -0.002(3)
C1 0.022(4) 0.026(4) 0.031(5) 0.000(4) 0.002(4) 0.003(4)
C2 0.021(4) 0.036(5) 0.027(4) 0.005(4) 0.003(3) -0.003(4)
C3 0.020(5) 0.057(6) 0.030(4) 0.011(4) -0.006(4) 0.003(4)
C4 0.019(5) 0.065(7) 0.032(5) 0.002(5) 0.001(4) -0.001(5)
C5 0.020(4) 0.054(6) 0.031(5) 0.010(4) 0.000(4) -0.001(4)
C6 0.011(4) 0.023(4) 0.029(4) 0.006(3) 0.003(3) 0.001(3)
C7 0.021(5) 0.089(8) 0.028(5) 0.007(5) -0.002(4) -0.002(5)
C8 0.032(5) 0.060(6) 0.028(4) 0.008(4) 0.006(4) -0.001(5)
C9 0.021(5) 0.072(7) 0.034(5) 0.006(5) 0.002(4) 0.005(4)
C10 0.032(6) 0.162(15) 0.036(6) 0.008(7) 0.006(5) -0.018(8)
C11 0.041(8) 0.27(3) 0.034(6) 0.029(11) -0.003(5) -0.019(11)
C12 0.025(6) 0.23(2) 0.037(6) 0.010(10) -0.006(5) 0.000(9)
C13 0.034(5) 0.042(6) 0.028(5) -0.001(4) 0.003(4) 0.007(4)
N1 0.020(4) 0.028(4) 0.028(4) 0.005(3) -0.002(3) -0.002(3)

loop_
_atom_type_symbol
_atom_type_description
_atom_type_scat_dispersion_real
_atom_type_scat_dispersion_imag
_atom_type_scat_source
C C 0.0181 0.0091 'International Tables Vol C Tables 4.2.6.8 and 6.1.1.4'
H H 0.0000 0.0000 'International Tables Vol C Tables 4.2.6.8 and 6.1.1.4'
N N 0.0311 0.0180 'International Tables Vol C Tables 4.2.6.8 and 6.1.1.4'
O O 0.0492 0.0322 'International Tables Vol C Tables 4.2.6.8 and 6.1.1.4'
Zn Zn -1.5491 0.6778 'International Tables Vol C Tables 4.2.6.8 and 6.1.1.4'

loop_
_geom_angle_atom_site_label_1
_geom_angle_atom_site_label_2
_geom_angle_atom_site_label_3
_geom_angle
_geom_angle_site_symmetry_1
_geom_angle_site_symmetry_3
O3 Zn1 O4 90.6(3) 6_565 3_654
O3 Zn1 N1 98.3(3) 6_565 .
O4 Zn1 N1 102.0(3) 3_654 .
O3 Zn1 O2 88.0(3) 6_565 3_644
O4 Zn1 O2 153.8(3) 3_654 3_644
N1 Zn1 O2 104.1(3) . 3_644
O3 Zn1 O1 162.4(2) 6_565 6_465
O4 Zn1 O1 87.3(3) 3_654 6_465
N1 Zn1 O1 99.3(3) . 6_465
O2 Zn1 O1 86.2(3) 3_644 6_465
O3 Zn1 Zn1 78.21(17) 6_565 7
O4 Zn1 Zn1 79.57(18) 3_654 7
N1 Zn1 Zn1 176.2(2) . 7
O2 Zn1 Zn1 74.53(18) 3_644 7
O1 Zn1 Zn1 84.24(16) 6_465 7
C1 O1 Zn1 120.3(5) . 6_565
C1 O2 Zn1 134.4(6) . 4_565
C13 O3 Zn1 129.3(6) . 6_465
C13 O4 Zn1 127.8(6) . 4_465
O2 C1 O1 126.2(8) . .
O2 C1 C2 116.2(7) . .
O1 C1 C2 117.6(7) . .
C3 C2 C6 119.0(8) . .
C3 C2 C1 120.2(7) . .
C6 C2 C1 120.8(7) . .
C2 C3 C4 120.6(8) . .
C2 C3 H3 119.7 . .
C4 C3 H3 119.7 . .
C3 C4 C5 116.3(8) . .
C3 C4 C7 123.7(8) . .
C5 C4 C7 120.1(8) . .
N1 C5 C4 123.2(8) . .
N1 C5 H5 118.4 . .
C4 C5 H5 118.4 . .
N1 C6 C2 121.9(7) . .
N1 C6 H6 119.0 . .
C2 C6 H6 119.1 . .
C12 C7 C8 118.2(9) . .
C12 C7 C4 120.6(10) . .
C8 C7 C4 121.1(8) . .
C9 C8 C7 122.2(9) . .
C9 C8 H8 118.9 . .
C7 C8 H8 118.9 . .
C10 C9 C8 117.5(9) . .
C10 C9 C13 122.6(9) . .
C8 C9 C13 119.9(9) . .
C11 C10 C9 122.0(11) . .
C11 C10 H10 119.0 . .
C9 C10 H10 119.0 . .
C10 C11 C12 120.5(12) . .
C10 C11 H11 119.8 . .
C12 C11 H11 119.8 . .
C11 C12 C7 119.5(11) . .
C11 C12 H12 120.2 . .
C7 C12 H12 120.2 . .
O4 C13 O3 124.3(9) . .
O4 C13 C9 117.7(8) . .
O3 C13 C9 118.0(8) . .
C5 N1 C6 119.0(7) . .
C5 N1 Zn1 116.9(6) . .
C6 N1 Zn1 124.0(6) . .

loop_
_geom_bond_atom_site_label_1
_geom_bond_atom_site_label_2
_geom_bond_distance
_geom_bond_site_symmetry_2
Zn1 O3 2.022(6) 6_565
Zn1 O4 2.024(6) 3_654
Zn1 N1 2.043(7) .
Zn1 O2 2.058(6) 3_644
Zn1 O1 2.078(6) 6_465
Zn1 Zn1 2.9864(19) 7
O1 C1 1.257(10) .
O1 Zn1 2.078(6) 6_565
O2 C1 1.246(11) .
O2 Zn1 2.058(6) 4_565
O3 C13 1.256(11) .
O3 Zn1 2.022(6) 6_465
O4 C13 1.247(11) .
O4 Zn1 2.024(6) 4_465
C1 C2 1.500(12) .
C2 C3 1.380(12) .
C2 C6 1.374(12) .
C3 C4 1.392(13) .
C3 H3 0.9300 .
C4 C5 1.405(13) .
C4 C7 1.480(13) .
C5 N1 1.333(11) .
C5 H5 0.9300 .
C6 N1 1.345(11) .
C6 H6 0.9300 .
C7 C12 1.392(15) .
C7 C8 1.394(14) .
C8 C9 1.395(13) .
C8 H8 0.9300 .
C9 C10 1.370(16) .
C9 C13 1.470(13) .
C10 C11 1.362(18) .
C10 H10 0.9300 .
C11 C12 1.392(18) .
C11 H11 0.9300 .
C12 H12 0.9300 .
